data_4125211
loop_
_publ_author_name
'Lv, Hongjin'
'Ruberu, T Purnima A'
'Fleischauer, Valerie E.'
'Brennessel, William W.'
'Neidig, Michael L.'
'Eisenberg, Richard'

_publ_section_title
;
 Catalytic Light-Driven Generation of Hydrogen from Water by Iron
 Dithiolene Complexes.
;
_journal_issue 36
_journal_name_full 'Journal of the American Chemical Society'
_journal_page_first 11654
_journal_page_last 11663
_journal_paper_doi 10.1021/jacs.6b05040
_journal_volume 138
_journal_year 2016
_chemical_formula_moiety 'C24 H8 Cl8 Fe2 S8, 2(C16 H36 N)'
_chemical_formula_sum 'C56 H80 Cl8 Fe2 N2 S8'
_chemical_formula_weight 1433.00
_chemical_name_common eishl01
_space_group_crystal_system monoclinic
_space_group_IT_number 14
_space_group_name_Hall '-P 2yn'
_space_group_name_H-M_alt 'P 1 21/n 1'
_symmetry_space_group_name_Hall '-P 2yn'
_symmetry_space_group_name_H-M 'P 1 21/n 1'
_atom_sites_solution_hydrogens geom
_atom_sites_solution_primary direct
_atom_sites_solution_secondary difmap
_audit_creation_method SHELXL-2014/7
_cell_angle_alpha 90
_cell_angle_beta 103.7780(18)
_cell_angle_gamma 90
_cell_formula_units_Z 2
_cell_length_a 14.0308(12)
_cell_length_b 16.9507(14)
_cell_length_c 14.2666(12)
_cell_measurement_reflns_used 3988
_cell_measurement_temperature 100.0(5)
_cell_measurement_theta_max 30.69
_cell_measurement_theta_min 2.19
_cell_volume 3295.4(5)
_computing_cell_refinement 'SAINT (Bruker, 2013)'
_computing_data_collection 'APEX3 (Bruker, 2015)'
_computing_data_reduction 'SAINT (Bruker, 2013)'
_computing_molecular_graphics 'SHELXTL (Sheldrick, 2008)'
_computing_publication_material 'SHELXTL (Sheldrick, 2008)'
_computing_structure_refinement 'SHELXL-2014/7 (Sheldrick, 2015b)'
_computing_structure_solution 'SHELXT-2014/5 (Sheldrick, 2014)'
_diffrn_ambient_temperature 100.0(5)
_diffrn_measured_fraction_theta_full 1.000
_diffrn_measured_fraction_theta_max 0.999
_diffrn_measurement_device_type 'Bruker SMART APEX II CCD platform'
_diffrn_measurement_method '\w scans'
_diffrn_radiation_type MoK\a
_diffrn_radiation_wavelength 0.71073
_diffrn_reflns_av_R_equivalents 0.0772
_diffrn_reflns_av_unetI/netI 0.0530
_diffrn_reflns_Laue_measured_fraction_full 1.000
_diffrn_reflns_Laue_measured_fraction_max 0.999
_diffrn_reflns_limit_h_max 20
_diffrn_reflns_limit_h_min -20
_diffrn_reflns_limit_k_max 24
_diffrn_reflns_limit_k_min -24
_diffrn_reflns_limit_l_max 20
_diffrn_reflns_limit_l_min -20
_diffrn_reflns_number 73096
_diffrn_reflns_point_group_measured_fraction_full 1.000
_diffrn_reflns_point_group_measured_fraction_max 0.999
_diffrn_reflns_theta_full 31.506
_diffrn_reflns_theta_max 31.522
_diffrn_reflns_theta_min 1.830
_diffrn_source 'fine-focus sealed tube'
_exptl_absorpt_coefficient_mu 1.056
_exptl_absorpt_correction_T_max 0.7462
_exptl_absorpt_correction_T_min 0.6901
_exptl_absorpt_correction_type multi-scan
_exptl_absorpt_process_details 'SADABS (Sheldrick, 2015a)'
_exptl_crystal_colour pink-black
_exptl_crystal_density_diffrn 1.444
_exptl_crystal_description block
_exptl_crystal_F_000 1492
_exptl_crystal_size_max 0.25
_exptl_crystal_size_mid 0.25
_exptl_crystal_size_min 0.12
_refine_diff_density_max 2.754
_refine_diff_density_min -0.629
_refine_diff_density_rms 0.111
_refine_ls_extinction_method none
_refine_ls_goodness_of_fit_ref 1.022
_refine_ls_hydrogen_treatment constr
_refine_ls_matrix_type full
_refine_ls_number_parameters 347
_refine_ls_number_reflns 10971
_refine_ls_number_restraints 0
_refine_ls_restrained_S_all 1.022
_refine_ls_R_factor_all 0.0793
_refine_ls_R_factor_gt 0.0532
_refine_ls_shift/su_max 0.001
_refine_ls_shift/su_mean 0.000
_refine_ls_structure_factor_coef Fsqd
_refine_ls_weighting_details 'w=1/[\s^2^(Fo^2^)+(0.0762P)^2^+2.3450P] where P=(Fo^2^+2Fc^2^)/3'
_refine_ls_weighting_scheme calc
_refine_ls_wR_factor_gt 0.1338
_refine_ls_wR_factor_ref 0.1511
_reflns_Friedel_coverage 0.000
_reflns_number_gt 7847
_reflns_number_total 10971
_reflns_threshold_expression 'I > 2\s(I)'
_cod_data_source_file ja6b05040_si_002.cif
_cod_data_source_block 3
_cod_depositor_comments 'Adding full bibliography for 4125209--4125212.cif.'
_cod_database_code 4125211
_shelx_shelxl_version_number 2014/7
_shelx_space_group_comment
; 
The symmetry employed for this shelxl refinement is uniquely defined 
by the following loop, which should always be used as a source of 
symmetry information in preference to the above space-group names. 
They are only intended as comments. 
;
_shelx_estimated_absorpt_t_min 0.778
_shelx_estimated_absorpt_t_max 0.884

loop_
_space_group_symop_operation_xyz
'x, y, z'
'-x+1/2, y+1/2, -z+1/2'
'-x, -y, -z'
'x-1/2, -y-1/2, z-1/2'

loop_
_atom_site_label
_atom_site_type_symbol
_atom_site_fract_x
_atom_site_fract_y
_atom_site_fract_z
_atom_site_U_iso_or_equiv
_atom_site_adp_type
_atom_site_occupancy
_atom_site_site_symmetry_order
_atom_site_calc_flag
_atom_site_refinement_flags_posn
_atom_site_refinement_flags_adp
Fe1 Fe 0.56828(2) 0.54255(2) 0.57900(3) 0.01984(9) Uani 1 1 d . .
S1 S 0.45591(5) 0.60661(4) 0.63585(5) 0.02379(13) Uani 1 1 d . .
S2 S 0.66234(5) 0.53851(4) 0.72807(5) 0.02447(13) Uani 1 1 d . .
S3 S 0.70356(4) 0.52230(4) 0.52579(5) 0.02342(13) Uani 1 1 d . .
S4 S 0.49490(4) 0.59253(4) 0.43543(4) 0.02144(12) Uani 1 1 d . .
Cl1 Cl 0.31282(6) 0.65168(5) 0.77140(6) 0.04166(19) Uani 1 1 d . .
Cl2 Cl 0.72503(6) 0.51109(5) 0.95678(5) 0.03593(16) Uani 1 1 d . .
Cl3 Cl 0.85588(5) 0.50666(5) 0.39135(6) 0.03997(18) Uani 1 1 d . .
Cl4 Cl 0.45591(6) 0.66980(6) 0.22493(6) 0.0505(2) Uani 1 1 d . .
C1 C 0.4901(2) 0.59281(15) 0.76077(19) 0.0248(5) Uani 1 1 d . .
C2 C 0.5837(2) 0.56166(15) 0.80301(19) 0.0252(5) Uani 1 1 d . .
C3 C 0.67670(19) 0.55860(15) 0.40791(18) 0.0238(5) Uani 1 1 d . .
C4 C 0.58496(19) 0.59286(15) 0.36806(18) 0.0231(5) Uani 1 1 d . .
C5 C 0.4280(2) 0.61255(16) 0.8213(2) 0.0296(6) Uani 1 1 d . .
C6 C 0.4566(2) 0.60236(17) 0.9204(2) 0.0345(6) Uani 1 1 d . .
H6 H 0.4131 0.6157 0.9597 0.041 Uiso 1 1 calc R U
C7 C 0.5488(2) 0.57265(17) 0.9616(2) 0.0342(6) Uani 1 1 d . .
H7 H 0.5696 0.5666 1.0296 0.041 Uiso 1 1 calc R U
C8 C 0.6110(2) 0.55165(16) 0.9032(2) 0.0293(6) Uani 1 1 d . .
C9 C 0.7453(2) 0.55590(17) 0.3503(2) 0.0285(5) Uani 1 1 d . .
C10 C 0.7276(2) 0.59085(19) 0.2596(2) 0.0349(6) Uani 1 1 d . .
H10 H 0.7762 0.5896 0.2232 0.042 Uiso 1 1 calc R U
C11 C 0.6379(2) 0.6277(2) 0.2227(2) 0.0363(7) Uani 1 1 d . .
H11 H 0.6252 0.6531 0.1617 0.044 Uiso 1 1 calc R U
C12 C 0.5675(2) 0.62699(18) 0.2759(2) 0.0311(6) Uani 1 1 d . .
N1 N 0.85784(16) 0.32453(13) 0.69920(16) 0.0251(4) Uani 1 1 d . .
C13 C 0.87466(19) 0.27764(16) 0.79263(19) 0.0266(5) Uani 1 1 d . .
H13A H 0.9441 0.2837 0.8278 0.032 Uiso 1 1 calc R U
H13B H 0.8634 0.2211 0.7765 0.032 Uiso 1 1 calc R U
C14 C 0.8093(2) 0.30179(18) 0.8597(2) 0.0305(6) Uani 1 1 d . .
H14A H 0.8206 0.3581 0.8774 0.037 Uiso 1 1 calc R U
H14B H 0.7395 0.2954 0.8257 0.037 Uiso 1 1 calc R U
C15 C 0.8312(2) 0.25197(18) 0.9500(2) 0.0326(6) Uani 1 1 d . .
H15A H 0.9014 0.2577 0.9829 0.039 Uiso 1 1 calc R U
H15B H 0.8191 0.1958 0.9319 0.039 Uiso 1 1 calc R U
C16 C 0.7692(2) 0.27479(18) 1.0195(2) 0.0335(6) Uani 1 1 d . .
H16A H 0.7862 0.2411 1.0768 0.050 Uiso 1 1 calc R U
H16B H 0.6996 0.2680 0.9879 0.050 Uiso 1 1 calc R U
H16C H 0.7818 0.3301 1.0386 0.050 Uiso 1 1 calc R U
C17 C 0.7544(2) 0.30966(16) 0.6368(2) 0.0274(5) Uani 1 1 d . .
H17A H 0.7067 0.3362 0.6673 0.033 Uiso 1 1 calc R U
H17B H 0.7492 0.3346 0.5730 0.033 Uiso 1 1 calc R U
C18 C 0.7252(2) 0.22303(17) 0.6210(2) 0.0359(6) Uani 1 1 d . .
H18A H 0.7837 0.1917 0.6170 0.043 Uiso 1 1 calc R U
H18B H 0.7020 0.2037 0.6771 0.043 Uiso 1 1 calc R U
C19 C 0.6455(2) 0.21001(19) 0.5299(2) 0.0377(7) Uani 1 1 d . .
H19A H 0.5945 0.2512 0.5249 0.045 Uiso 1 1 calc R U
H19B H 0.6142 0.1581 0.5333 0.045 Uiso 1 1 calc R U
C20 C 0.6877(3) 0.2129(2) 0.4401(2) 0.0435(8) Uani 1 1 d . .
H20A H 0.6348 0.2048 0.3822 0.065 Uiso 1 1 calc R U
H20B H 0.7371 0.1713 0.4444 0.065 Uiso 1 1 calc R U
H20C H 0.7182 0.2645 0.4365 0.065 Uiso 1 1 calc R U
C21 C 0.9351(2) 0.29758(17) 0.6474(2) 0.0309(6) Uani 1 1 d . .
H21A H 0.9244 0.2409 0.6317 0.037 Uiso 1 1 calc R U
H21B H 1.0004 0.3027 0.6926 0.037 Uiso 1 1 calc R U
C22 C 0.9374(2) 0.34180(18) 0.5548(2) 0.0331(6) Uani 1 1 d . .
H22A H 0.8730 0.3369 0.5081 0.040 Uiso 1 1 calc R U
H22B H 0.9501 0.3985 0.5692 0.040 Uiso 1 1 calc R U
C23 C 1.0178(3) 0.3078(2) 0.5111(3) 0.0460(9) Uani 1 1 d . .
H23A H 1.0043 0.2512 0.4967 0.055 Uiso 1 1 calc R U
H23B H 1.0816 0.3119 0.5589 0.055 Uiso 1 1 calc R U
C24 C 1.0248(3) 0.3505(2) 0.4188(3) 0.0501(9) Uani 1 1 d . .
H24A H 1.0773 0.3269 0.3935 0.075 Uiso 1 1 calc R U
H24B H 1.0392 0.4064 0.4329 0.075 Uiso 1 1 calc R U
H24C H 0.9623 0.3456 0.3706 0.075 Uiso 1 1 calc R U
C25 C 0.86577(19) 0.41262(15) 0.7189(2) 0.0263(5) Uani 1 1 d . .
H25A H 0.8544 0.4404 0.6562 0.032 Uiso 1 1 calc R U
H25B H 0.8123 0.4281 0.7496 0.032 Uiso 1 1 calc R U
C26 C 0.9620(2) 0.44172(18) 0.7821(2) 0.0336(6) Uani 1 1 d . .
H26A H 1.0158 0.4320 0.7496 0.040 Uiso 1 1 calc R U
H26B H 0.9769 0.4127 0.8441 0.040 Uiso 1 1 calc R U
C27 C 0.9542(2) 0.53028(19) 0.8008(2) 0.0389(7) Uani 1 1 d . .
H27A H 0.9366 0.5584 0.7382 0.047 Uiso 1 1 calc R U
H27B H 0.9007 0.5392 0.8341 0.047 Uiso 1 1 calc R U
C28 C 1.0493(3) 0.5648(3) 0.8620(3) 0.0605(11) Uani 1 1 d . .
H28A H 1.0418 0.6219 0.8684 0.091 Uiso 1 1 calc R U
H28B H 1.1031 0.5543 0.8308 0.091 Uiso 1 1 calc R U
H28C H 1.0640 0.5404 0.9261 0.091 Uiso 1 1 calc R U

loop_
_atom_site_aniso_label
_atom_site_aniso_U_11
_atom_site_aniso_U_22
_atom_site_aniso_U_33
_atom_site_aniso_U_23
_atom_site_aniso_U_13
_atom_site_aniso_U_12
Fe1 0.01993(17) 0.01845(17) 0.02135(17) -0.00038(13) 0.00532(13) 0.00107(12)
S1 0.0239(3) 0.0215(3) 0.0268(3) -0.0026(2) 0.0078(2) 0.0021(2)
S2 0.0238(3) 0.0270(3) 0.0222(3) -0.0013(2) 0.0046(2) 0.0018(2)
S3 0.0214(3) 0.0265(3) 0.0230(3) 0.0039(2) 0.0065(2) 0.0023(2)
S4 0.0216(3) 0.0189(3) 0.0236(3) 0.0018(2) 0.0049(2) 0.0022(2)
Cl1 0.0387(4) 0.0468(4) 0.0457(4) -0.0027(3) 0.0223(3) 0.0097(3)
Cl2 0.0422(4) 0.0355(4) 0.0268(3) 0.0032(3) 0.0020(3) -0.0006(3)
Cl3 0.0294(3) 0.0540(5) 0.0407(4) 0.0117(3) 0.0166(3) 0.0092(3)
Cl4 0.0337(4) 0.0740(6) 0.0442(4) 0.0296(4) 0.0098(3) 0.0137(4)
C1 0.0298(13) 0.0198(11) 0.0271(12) -0.0025(9) 0.0111(10) -0.0037(9)
C2 0.0317(13) 0.0198(11) 0.0260(12) -0.0030(9) 0.0105(10) -0.0044(10)
C3 0.0241(11) 0.0231(12) 0.0251(12) 0.0012(9) 0.0075(9) -0.0019(9)
C4 0.0252(12) 0.0224(12) 0.0216(11) 0.0009(9) 0.0054(9) -0.0021(9)
C5 0.0356(14) 0.0233(12) 0.0334(14) -0.0041(11) 0.0152(11) -0.0005(11)
C6 0.0484(17) 0.0272(14) 0.0338(15) -0.0025(11) 0.0217(13) -0.0040(12)
C7 0.0522(18) 0.0256(13) 0.0278(13) -0.0016(11) 0.0154(13) -0.0057(13)
C8 0.0397(15) 0.0222(12) 0.0254(12) -0.0001(10) 0.0070(11) -0.0061(11)
C9 0.0256(12) 0.0319(14) 0.0298(13) 0.0032(11) 0.0099(10) 0.0005(10)
C10 0.0355(15) 0.0415(17) 0.0310(14) 0.0038(12) 0.0144(12) -0.0044(12)
C11 0.0409(16) 0.0443(18) 0.0245(13) 0.0068(12) 0.0093(12) -0.0034(13)
C12 0.0297(13) 0.0325(14) 0.0283(13) 0.0072(11) 0.0015(11) 0.0017(11)
N1 0.0249(10) 0.0255(11) 0.0267(11) 0.0042(8) 0.0094(8) 0.0067(8)
C13 0.0248(12) 0.0279(13) 0.0280(13) 0.0072(10) 0.0085(10) 0.0064(10)
C14 0.0295(13) 0.0341(15) 0.0303(13) 0.0059(11) 0.0122(11) 0.0099(11)
C15 0.0384(15) 0.0314(14) 0.0324(14) 0.0065(11) 0.0171(12) 0.0105(12)
C16 0.0370(15) 0.0309(15) 0.0370(15) 0.0008(12) 0.0175(12) 0.0003(12)
C17 0.0286(13) 0.0266(13) 0.0268(12) 0.0008(10) 0.0059(10) 0.0064(10)
C18 0.0388(16) 0.0264(14) 0.0418(17) 0.0005(12) 0.0082(13) 0.0025(12)
C19 0.0349(15) 0.0304(15) 0.0449(17) -0.0014(13) 0.0036(13) 0.0008(12)
C20 0.0442(18) 0.0455(19) 0.0386(17) -0.0030(14) 0.0055(14) 0.0079(15)
C21 0.0325(14) 0.0315(14) 0.0323(14) 0.0061(11) 0.0151(11) 0.0105(11)
C22 0.0366(15) 0.0341(15) 0.0328(14) 0.0067(12) 0.0166(12) 0.0078(12)
C23 0.065(2) 0.0385(17) 0.0459(18) 0.0144(14) 0.0355(17) 0.0206(16)
C24 0.069(2) 0.046(2) 0.047(2) 0.0104(16) 0.0369(19) 0.0155(18)
C25 0.0270(12) 0.0219(12) 0.0304(13) 0.0043(10) 0.0078(10) 0.0035(10)
C26 0.0295(14) 0.0350(15) 0.0349(15) 0.0018(12) 0.0051(11) 0.0007(11)
C27 0.0363(16) 0.0361(16) 0.0424(17) 0.0001(13) 0.0057(13) -0.0066(13)
C28 0.045(2) 0.057(2) 0.073(3) -0.015(2) 0.0034(19) -0.0139(18)

loop_
_atom_type_symbol
_atom_type_description
_atom_type_scat_dispersion_real
_atom_type_scat_dispersion_imag
_atom_type_scat_source
C C 0.0033 0.0016 'International Tables Vol C Tables 4.2.6.8 and 6.1.1.4'
H H 0.0000 0.0000 'International Tables Vol C Tables 4.2.6.8 and 6.1.1.4'
N N 0.0061 0.0033 'International Tables Vol C Tables 4.2.6.8 and 6.1.1.4'
S S 0.1246 0.1234 'International Tables Vol C Tables 4.2.6.8 and 6.1.1.4'
Cl Cl 0.1484 0.1585 'International Tables Vol C Tables 4.2.6.8 and 6.1.1.4'
Fe Fe 0.3463 0.8444 'International Tables Vol C Tables 4.2.6.8 and 6.1.1.4'

loop_
_geom_angle_atom_site_label_1
_geom_angle_atom_site_label_2
_geom_angle_atom_site_label_3
_geom_angle
_geom_angle_site_symmetry_1
_geom_angle_site_symmetry_3
S1 Fe1 S2 88.68(3) . .
S1 Fe1 S4 86.39(3) . .
S2 Fe1 S4 158.54(3) . .
S1 Fe1 S3 159.14(3) . .
S2 Fe1 S3 87.79(3) . .
S4 Fe1 S3 89.43(3) . .
S1 Fe1 S4 102.35(3) . 3_666
S2 Fe1 S4 99.93(3) . 3_666
S4 Fe1 S4 101.52(2) . 3_666
S3 Fe1 S4 98.51(3) . 3_666
S1 Fe1 Fe1 97.43(2) . 3_666
S2 Fe1 Fe1 147.44(3) . 3_666
S4 Fe1 Fe1 54.01(2) . 3_666
S3 Fe1 Fe1 96.58(2) . 3_666
S4 Fe1 Fe1 47.505(18) 3_666 3_666
C1 S1 Fe1 105.13(9) . .
C2 S2 Fe1 105.09(10) . .
C3 S3 Fe1 105.52(9) . .
C4 S4 Fe1 105.56(9) . .
C4 S4 Fe1 104.47(9) . 3_666
Fe1 S4 Fe1 78.48(2) . 3_666
C5 C1 C2 118.5(2) . .
C5 C1 S1 122.4(2) . .
C2 C1 S1 119.12(19) . .
C8 C2 C1 118.8(2) . .
C8 C2 S2 122.5(2) . .
C1 C2 S2 118.7(2) . .
C4 C3 C9 117.8(2) . .
C4 C3 S3 120.19(19) . .
C9 C3 S3 122.0(2) . .
C3 C4 C12 119.3(2) . .
C3 C4 S4 119.08(19) . .
C12 C4 S4 121.7(2) . .
C6 C5 C1 121.8(3) . .
C6 C5 Cl1 118.8(2) . .
C1 C5 Cl1 119.5(2) . .
C7 C6 C5 119.6(3) . .
C7 C6 H6 120.2 . .
C5 C6 H6 120.2 . .
C6 C7 C8 119.8(3) . .
C6 C7 H7 120.1 . .
C8 C7 H7 120.1 . .
C7 C8 C2 121.6(3) . .
C7 C8 Cl2 118.7(2) . .
C2 C8 Cl2 119.7(2) . .
C10 C9 C3 122.3(3) . .
C10 C9 Cl3 117.7(2) . .
C3 C9 Cl3 119.9(2) . .
C11 C10 C9 119.2(3) . .
C11 C10 H10 120.4 . .
C9 C10 H10 120.4 . .
C12 C11 C10 119.3(3) . .
C12 C11 H11 120.3 . .
C10 C11 H11 120.3 . .
C11 C12 C4 122.0(3) . .
C11 C12 Cl4 117.5(2) . .
C4 C12 Cl4 120.5(2) . .
C25 N1 C21 110.9(2) . .
C25 N1 C13 111.2(2) . .
C21 N1 C13 106.78(19) . .
C25 N1 C17 106.68(19) . .
C21 N1 C17 110.8(2) . .
C13 N1 C17 110.6(2) . .
N1 C13 C14 114.7(2) . .
N1 C13 H13A 108.6 . .
C14 C13 H13A 108.6 . .
N1 C13 H13B 108.6 . .
C14 C13 H13B 108.6 . .
H13A C13 H13B 107.6 . .
C15 C14 C13 110.7(2) . .
C15 C14 H14A 109.5 . .
C13 C14 H14A 109.5 . .
C15 C14 H14B 109.5 . .
C13 C14 H14B 109.5 . .
H14A C14 H14B 108.1 . .
C14 C15 C16 112.5(2) . .
C14 C15 H15A 109.1 . .
C16 C15 H15A 109.1 . .
C14 C15 H15B 109.1 . .
C16 C15 H15B 109.1 . .
H15A C15 H15B 107.8 . .
C15 C16 H16A 109.5 . .
C15 C16 H16B 109.5 . .
H16A C16 H16B 109.5 . .
C15 C16 H16C 109.5 . .
H16A C16 H16C 109.5 . .
H16B C16 H16C 109.5 . .
C18 C17 N1 115.3(2) . .
C18 C17 H17A 108.4 . .
N1 C17 H17A 108.4 . .
C18 C17 H17B 108.4 . .
N1 C17 H17B 108.4 . .
H17A C17 H17B 107.5 . .
C19 C18 C17 112.6(3) . .
C19 C18 H18A 109.1 . .
C17 C18 H18A 109.1 . .
C19 C18 H18B 109.1 . .
C17 C18 H18B 109.1 . .
H18A C18 H18B 107.8 . .
C18 C19 C20 110.9(3) . .
C18 C19 H19A 109.5 . .
C20 C19 H19A 109.5 . .
C18 C19 H19B 109.5 . .
C20 C19 H19B 109.5 . .
H19A C19 H19B 108.0 . .
C19 C20 H20A 109.5 . .
C19 C20 H20B 109.5 . .
H20A C20 H20B 109.5 . .
C19 C20 H20C 109.5 . .
H20A C20 H20C 109.5 . .
H20B C20 H20C 109.5 . .
N1 C21 C22 115.9(2) . .
N1 C21 H21A 108.3 . .
C22 C21 H21A 108.3 . .
N1 C21 H21B 108.3 . .
C22 C21 H21B 108.3 . .
H21A C21 H21B 107.4 . .
C23 C22 C21 109.8(2) . .
C23 C22 H22A 109.7 . .
C21 C22 H22A 109.7 . .
C23 C22 H22B 109.7 . .
C21 C22 H22B 109.7 . .
H22A C22 H22B 108.2 . .
C22 C23 C24 112.3(3) . .
C22 C23 H23A 109.1 . .
C24 C23 H23A 109.1 . .
C22 C23 H23B 109.1 . .
C24 C23 H23B 109.1 . .
H23A C23 H23B 107.9 . .
C23 C24 H24A 109.5 . .
C23 C24 H24B 109.5 . .
H24A C24 H24B 109.5 . .
C23 C24 H24C 109.5 . .
H24A C24 H24C 109.5 . .
H24B C24 H24C 109.5 . .
C26 C25 N1 116.5(2) . .
C26 C25 H25A 108.2 . .
N1 C25 H25A 108.2 . .
C26 C25 H25B 108.2 . .
N1 C25 H25B 108.2 . .
H25A C25 H25B 107.3 . .
C25 C26 C27 109.4(2) . .
C25 C26 H26A 109.8 . .
C27 C26 H26A 109.8 . .
C25 C26 H26B 109.8 . .
C27 C26 H26B 109.8 . .
H26A C26 H26B 108.2 . .
C28 C27 C26 112.7(3) . .
C28 C27 H27A 109.0 . .
C26 C27 H27A 109.0 . .
C28 C27 H27B 109.0 . .
C26 C27 H27B 109.0 . .
H27A C27 H27B 107.8 . .
C27 C28 H28A 109.5 . .
C27 C28 H28B 109.5 . .
H28A C28 H28B 109.5 . .
C27 C28 H28C 109.5 . .
H28A C28 H28C 109.5 . .
H28B C28 H28C 109.5 . .

loop_
_geom_bond_atom_site_label_1
_geom_bond_atom_site_label_2
_geom_bond_distance
_geom_bond_site_symmetry_2
Fe1 S1 2.2207(7) .
Fe1 S2 2.2209(7) .
Fe1 S4 2.2292(7) .
Fe1 S3 2.2323(7) .
Fe1 S4 2.4461(7) 3_666
Fe1 Fe1 2.9624(7) 3_666
S1 C1 1.748(3) .
S2 C2 1.754(3) .
S3 C3 1.746(3) .
S4 C4 1.760(3) .
S4 Fe1 2.4462(7) 3_666
Cl1 C5 1.735(3) .
Cl2 C8 1.742(3) .
Cl3 C9 1.736(3) .
Cl4 C12 1.722(3) .
C1 C5 1.405(4) .
C1 C2 1.411(4) .
C2 C8 1.399(4) .
C3 C4 1.403(4) .
C3 C9 1.407(4) .
C4 C12 1.404(4) .
C5 C6 1.385(4) .
C6 C7 1.383(5) .
C6 H6 0.9500 .
C7 C8 1.389(4) .
C7 H7 0.9500 .
C9 C10 1.391(4) .
C10 C11 1.391(4) .
C10 H10 0.9500 .
C11 C12 1.381(4) .
C11 H11 0.9500 .
N1 C25 1.518(3) .
N1 C21 1.520(3) .
N1 C13 1.521(3) .
N1 C17 1.531(3) .
C13 C14 1.531(4) .
C13 H13A 0.9900 .
C13 H13B 0.9900 .
C14 C15 1.510(4) .
C14 H14A 0.9900 .
C14 H14B 0.9900 .
C15 C16 1.516(4) .
C15 H15A 0.9900 .
C15 H15B 0.9900 .
C16 H16A 0.9800 .
C16 H16B 0.9800 .
C16 H16C 0.9800 .
C17 C18 1.527(4) .
C17 H17A 0.9900 .
C17 H17B 0.9900 .
C18 C19 1.515(4) .
C18 H18A 0.9900 .
C18 H18B 0.9900 .
C19 C20 1.535(5) .
C19 H19A 0.9900 .
C19 H19B 0.9900 .
C20 H20A 0.9800 .
C20 H20B 0.9800 .
C20 H20C 0.9800 .
C21 C22 1.526(4) .
C21 H21A 0.9900 .
C21 H21B 0.9900 .
C22 C23 1.525(4) .
C22 H22A 0.9900 .
C22 H22B 0.9900 .
C23 C24 1.527(4) .
C23 H23A 0.9900 .
C23 H23B 0.9900 .
C24 H24A 0.9800 .
C24 H24B 0.9800 .
C24 H24C 0.9800 .
C25 C26 1.516(4) .
C25 H25A 0.9900 .
C25 H25B 0.9900 .
C26 C27 1.533(4) .
C26 H26A 0.9900 .
C26 H26B 0.9900 .
C27 C28 1.527(5) .
C27 H27A 0.9900 .
C27 H27B 0.9900 .
C28 H28A 0.9800 .
C28 H28B 0.9800 .
C28 H28C 0.9800 .

loop_
_geom_torsion_atom_site_label_1
_geom_torsion_atom_site_label_2
_geom_torsion_atom_site_label_3
_geom_torsion_atom_site_label_4
_geom_torsion
_geom_torsion_site_symmetry_1
Fe1 S1 C1 C5 -168.5(2) .
Fe1 S1 C1 C2 12.3(2) .
C5 C1 C2 C8 0.0(4) .
S1 C1 C2 C8 179.2(2) .
C5 C1 C2 S2 -178.9(2) .
S1 C1 C2 S2 0.3(3) .
Fe1 S2 C2 C8 168.4(2) .
Fe1 S2 C2 C1 -12.7(2) .
Fe1 S3 C3 C4 1.0(2) .
Fe1 S3 C3 C9 -179.9(2) .
C9 C3 C4 C12 -3.9(4) .
S3 C3 C4 C12 175.2(2) .
C9 C3 C4 S4 176.6(2) .
S3 C3 C4 S4 -4.3(3) .
Fe1 S4 C4 C3 5.2(2) .
Fe1 S4 C4 C3 -76.6(2) 3_666
Fe1 S4 C4 C12 -174.3(2) .
Fe1 S4 C4 C12 103.8(2) 3_666
C2 C1 C5 C6 0.1(4) .
S1 C1 C5 C6 -179.0(2) .
C2 C1 C5 Cl1 179.50(19) .
S1 C1 C5 Cl1 0.3(3) .
C1 C5 C6 C7 0.6(4) .
Cl1 C5 C6 C7 -178.8(2) .
C5 C6 C7 C8 -1.5(4) .
C6 C7 C8 C2 1.7(4) .
C6 C7 C8 Cl2 -177.7(2) .
C1 C2 C8 C7 -0.9(4) .
S2 C2 C8 C7 178.0(2) .
C1 C2 C8 Cl2 178.4(2) .
S2 C2 C8 Cl2 -2.7(3) .
C4 C3 C9 C10 4.9(4) .
S3 C3 C9 C10 -174.2(2) .
C4 C3 C9 Cl3 -174.4(2) .
S3 C3 C9 Cl3 6.5(3) .
C3 C9 C10 C11 -2.1(5) .
Cl3 C9 C10 C11 177.1(2) .
C9 C10 C11 C12 -1.7(5) .
C10 C11 C12 C4 2.6(5) .
C10 C11 C12 Cl4 -177.3(2) .
C3 C4 C12 C11 0.2(4) .
S4 C4 C12 C11 179.8(2) .
C3 C4 C12 Cl4 -179.8(2) .
S4 C4 C12 Cl4 -0.3(4) .
C25 N1 C13 C14 53.7(3) .
C21 N1 C13 C14 174.8(2) .
C17 N1 C13 C14 -64.6(3) .
N1 C13 C14 C15 179.9(2) .
C13 C14 C15 C16 179.0(3) .
C25 N1 C17 C18 -171.2(2) .
C21 N1 C17 C18 68.1(3) .
C13 N1 C17 C18 -50.1(3) .
N1 C17 C18 C19 -155.9(2) .
C17 C18 C19 C20 77.4(3) .
C25 N1 C21 C22 -54.0(3) .
C13 N1 C21 C22 -175.3(3) .
C17 N1 C21 C22 64.3(3) .
N1 C21 C22 C23 -179.6(3) .
C21 C22 C23 C24 -179.2(3) .
C21 N1 C25 C26 -60.7(3) .
C13 N1 C25 C26 57.9(3) .
C17 N1 C25 C26 178.6(2) .
N1 C25 C26 C27 -175.6(2) .
C25 C26 C27 C28 -178.5(3) .
